data_1521966
loop_
_publ_author_name
'Sorby, M.H.'
'Fjellvag, H.'
'Hauback, B.C.'
'Maeland, A.J.'
'Yartys', V.A.'

_publ_section_title
;
 Crystal structure of Th2 Al deuterides
;
_journal_name_full 'Journal of Alloys Compd.'
_journal_page_first 154
_journal_page_last 164
_journal_volume 309
_journal_year 2000
_chemical_formula_sum 'Al D3.71 Th2'
_chemical_name_systematic 'Th2 Al D3.71'
_space_group_IT_number 140
_symmetry_space_group_name_Hall '-I 4 2c'
_symmetry_space_group_name_H-M 'I 4/m c m'
_cell_angle_alpha 90
_cell_angle_beta 90
_cell_angle_gamma 90
_cell_formula_units_Z 4
_cell_length_a 7.626
_cell_length_b 7.626
_cell_length_c 6.515
_cell_volume 378.886
_citation_journal_id_ASTM JALCEU
_cod_data_source_file Sorby_JALCEU_2000_1415.cif
_cod_data_source_block D3.71Al1Th2
_cod_original_cell_volume 378.8855
_cod_original_formula_sum 'D3.71 Al1 Th2'
_cod_database_code 1521966

loop_
_symmetry_equiv_pos_as_xyz
x,y,z
-y,x,z
-x,-y,z
y,-x,z
x,-y,-z+1/2
y,x,-z+1/2
-x,y,-z+1/2
-y,-x,-z+1/2
-x,-y,-z
y,-x,-z
x,y,-z
-y,x,-z
-x,y,z-1/2
-y,-x,z-1/2
x,-y,z-1/2
y,x,z-1/2
x+1/2,y+1/2,z+1/2
-y+1/2,x+1/2,z+1/2
-x+1/2,-y+1/2,z+1/2
y+1/2,-x+1/2,z+1/2
x+1/2,-y+1/2,-z+1
y+1/2,x+1/2,-z+1
-x+1/2,y+1/2,-z+1
-y+1/2,-x+1/2,-z+1
-x+1/2,-y+1/2,-z+1/2
y+1/2,-x+1/2,-z+1/2
x+1/2,y+1/2,-z+1/2
-y+1/2,x+1/2,-z+1/2
-x+1/2,y+1/2,z
-y+1/2,-x+1/2,z
x+1/2,-y+1/2,z
y+1/2,x+1/2,z

loop_
_atom_site_label
_atom_site_type_symbol
_atom_site_fract_x
_atom_site_fract_y
_atom_site_fract_z
_atom_site_occupancy
_atom_site_U_iso_or_equiv
Al1 Al 0 0 0.25 1 0.0
Th1 Th 0.1656 0.6656 0 1 0.0
D1 D 0.3707 0.8707 0.1513 0.927 0.0
